data_4347623
loop_
_publ_author_name
'Carter, Korey P.'
'Thomas, Kara E.'
'Pope, Simon J. A.'
'Holmberg, Rebecca J.'
'Butcher, Ray J.'
'Murugesu, Muralee'
'Cahill, Christopher L.'

_publ_section_title
;
 Supramolecular Assembly of Molecular Rare-Earth-3,5-Dichlorobenzoic
 Acid-2,2':6',2&#x2033;-Terpyridine Materials: Structural Systematics,
 Luminescence Properties, and Magnetic Behavior.
;
_journal_issue 14
_journal_name_full 'Inorganic chemistry'
_journal_page_first 6902
_journal_page_last 6915
_journal_paper_doi 10.1021/acs.inorgchem.6b00408
_journal_volume 55
_journal_year 2016
_chemical_formula_sum 'C114 H58 Cl24 N6 O24 Tb4'
_chemical_formula_weight 3382.14
_space_group_crystal_system triclinic
_space_group_IT_number 2
_space_group_name_Hall '-P 1'
_space_group_name_H-M_alt 'P -1'
_symmetry_cell_setting triclinic
_symmetry_Int_Tables_number 2
_symmetry_space_group_name_H-M 'P -1'
_atom_sites_solution_hydrogens geom
_audit_creation_method SHELXL-2014/7
_cell_angle_alpha 74.915(3)
_cell_angle_beta 68.995(3)
_cell_angle_gamma 79.546(4)
_cell_formula_units_Z 1
_cell_length_a 12.7734(8)
_cell_length_b 16.2509(10)
_cell_length_c 16.5612(10)
_cell_measurement_reflns_used 38947
_cell_measurement_temperature 100(2)
_cell_measurement_theta_max 53.278
_cell_measurement_theta_min 4.510
_cell_volume 3083.9(3)
_computing_cell_refinement 'SAINT, Bruker-AXS'
_computing_data_collection 'APEX, Bruker-AXS'
_computing_data_reduction 'SAINT, Bruker-AXS'
_computing_molecular_graphics 'WINGX (Farrugia, 2012)'
_computing_publication_material 'Crystal Maker (Palmer, 2009)'
_computing_structure_refinement 'SHELXL-2014/7 (Sheldrick, 2014)'
_computing_structure_solution 'SHELXS-2014/7 (Sheldrick, 2014)'
_diffrn_ambient_temperature 100(2)
_diffrn_measured_fraction_theta_full 1.000
_diffrn_measured_fraction_theta_max 0.997
_diffrn_measurement_device_type 'Bruker APEX II CCD'
_diffrn_measurement_method 'omega scans'
_diffrn_radiation_probe x-ray
_diffrn_radiation_type MoK\a
_diffrn_radiation_wavelength 0.71073
_diffrn_reflns_av_R_equivalents 0.0464
_diffrn_reflns_av_unetI/netI 0.0544
_diffrn_reflns_Laue_measured_fraction_full 1.000
_diffrn_reflns_Laue_measured_fraction_max 0.997
_diffrn_reflns_limit_h_max 16
_diffrn_reflns_limit_h_min -16
_diffrn_reflns_limit_k_max 20
_diffrn_reflns_limit_k_min -20
_diffrn_reflns_limit_l_max 21
_diffrn_reflns_limit_l_min -21
_diffrn_reflns_number 38946
_diffrn_reflns_point_group_measured_fraction_full 1.000
_diffrn_reflns_point_group_measured_fraction_max 0.997
_diffrn_reflns_theta_full 25.500
_diffrn_reflns_theta_max 26.847
_diffrn_reflns_theta_min 1.304
_diffrn_source 'fine-focus sealed tube'
_exptl_absorpt_coefficient_mu 2.857
_exptl_absorpt_correction_T_max 0.7454
_exptl_absorpt_correction_T_min 0.6867
_exptl_absorpt_correction_type empirical
_exptl_absorpt_process_details 'SADABS, Bruker-AXS (2008)'
_exptl_crystal_colour Colorless
_exptl_crystal_density_diffrn 1.821
_exptl_crystal_description Plate
_exptl_crystal_F_000 1644
_exptl_crystal_recrystallization_method Hydrothermal
_exptl_crystal_size_max 0.28
_exptl_crystal_size_mid 0.20
_exptl_crystal_size_min 0.14
_refine_diff_density_max 3.356
_refine_diff_density_min -1.686
_refine_diff_density_rms 0.155
_refine_ls_extinction_method none
_refine_ls_goodness_of_fit_ref 1.018
_refine_ls_hydrogen_treatment constr
_refine_ls_matrix_type full
_refine_ls_number_parameters 775
_refine_ls_number_reflns 13228
_refine_ls_number_restraints 0
_refine_ls_restrained_S_all 1.018
_refine_ls_R_factor_all 0.0588
_refine_ls_R_factor_gt 0.0414
_refine_ls_shift/su_max 0.001
_refine_ls_shift/su_mean 0.000
_refine_ls_structure_factor_coef Fsqd
_refine_ls_weighting_details 'w=1/[\s^2^(Fo^2^)+(0.0412P)^2^+12.9274P] where P=(Fo^2^+2Fc^2^)/3'
_refine_ls_weighting_scheme calc
_refine_ls_wR_factor_gt 0.0921
_refine_ls_wR_factor_ref 0.0993
_reflns_Friedel_coverage 0.000
_reflns_number_gt 10462
_reflns_number_total 13228
_reflns_threshold_expression 'I > 2\s(I)'
_cod_data_source_file ic6b00408_si_002.cif
_cod_data_source_block Complex_9
_cod_database_code 4347623
_shelx_space_group_comment
;
The symmetry employed for this shelxl refinement is uniquely defined
by the following loop, which should always be used as a source of
symmetry information in preference to the above space-group names.
They are only intended as comments.
;

loop_
_space_group_symop_operation_xyz
'x, y, z'
'-x, -y, -z'

loop_
_atom_site_label
_atom_site_type_symbol
_atom_site_fract_x
_atom_site_fract_y
_atom_site_fract_z
_atom_site_U_iso_or_equiv
_atom_site_adp_type
_atom_site_occupancy
_atom_site_site_symmetry_order
_atom_site_calc_flag
_atom_site_refinement_flags_posn
_atom_site_refinement_flags_adp
Tb2 Tb 0.33348(2) 0.34393(2) 0.36246(2) 0.00951(7) Uani 1 1 d . .
Tb1 Tb 0.07023(2) 0.11019(2) 0.46915(2) 0.01233(7) Uani 1 1 d . .
Cl6 Cl 0.11586(13) 0.54910(10) 0.06075(10) 0.0280(3) Uani 1 1 d . .
Cl12 Cl 0.74312(12) 0.65387(10) -0.00903(9) 0.0256(3) Uani 1 1 d . .
Cl5 Cl -0.27062(11) 0.40114(9) 0.23542(9) 0.0220(3) Uani 1 1 d . .
Cl11 Cl 0.35817(13) 0.66321(10) -0.07434(10) 0.0300(3) Uani 1 1 d . .
Cl1 Cl 0.03995(18) -0.27689(10) 0.93642(10) 0.0420(5) Uani 1 1 d . .
Cl2 Cl 0.15116(17) 0.03812(11) 0.89752(12) 0.0417(4) Uani 1 1 d . .
Cl10 Cl 0.23270(17) 0.32443(14) 0.81779(12) 0.0480(5) Uani 1 1 d . .
Cl4 Cl -0.47518(19) 0.25157(18) 0.81442(16) 0.0708(7) Uani 1 1 d . .
Cl8 Cl 0.62454(17) 0.12060(15) 0.00225(14) 0.0604(6) Uani 1 1 d . .
Cl9 Cl -0.15194(17) 0.20631(16) 0.85529(12) 0.0571(6) Uani 1 1 d . .
Cl7 Cl 0.19953(16) 0.0491(2) 0.08440(18) 0.0870(10) Uani 1 1 d . .
Cl3 Cl -0.57979(17) 0.01444(15) 0.68808(19) 0.0700(7) Uani 1 1 d . .
O11 O 0.3338(3) 0.4338(2) 0.2218(2) 0.0204(8) Uani 1 1 d . .
O2 O 0.0762(4) 0.0272(2) 0.6063(3) 0.0263(10) Uani 1 1 d . .
O6 O 0.1603(3) 0.3325(2) 0.3530(2) 0.0150(8) Uani 1 1 d . .
O10 O 0.2646(3) 0.2689(2) 0.5073(2) 0.0161(8) Uani 1 1 d . .
O9 O 0.1223(3) 0.1938(3) 0.5347(3) 0.0237(9) Uani 1 1 d . .
O5 O 0.0203(3) 0.2486(2) 0.3977(3) 0.0214(9) Uani 1 1 d . .
O7 O 0.2363(3) 0.1381(3) 0.3590(2) 0.0232(9) Uani 1 1 d . .
O12 O 0.4722(3) 0.4441(2) 0.2661(2) 0.0196(8) Uani 1 1 d . .
O1 O -0.0005(3) 0.0954(3) 0.3637(3) 0.0249(9) Uani 1 1 d . .
O8 O 0.3717(3) 0.2271(3) 0.2979(3) 0.0226(9) Uani 1 1 d . .
O4 O 0.1331(4) -0.0314(3) 0.4486(3) 0.0303(10) Uani 1 1 d . .
O3 O -0.1096(4) 0.1545(3) 0.5681(3) 0.0324(10) Uani 1 1 d . .
N2 N 0.3928(4) 0.4024(3) 0.4685(3) 0.0152(9) Uani 1 1 d . .
N1 N 0.2173(4) 0.4745(3) 0.4128(3) 0.0175(10) Uani 1 1 d . .
N3 N 0.5129(3) 0.2718(3) 0.3917(3) 0.0154(9) Uani 1 1 d . .
C2 C 0.0629(4) -0.0686(3) 0.7430(3) 0.0147(11) Uani 1 1 d . .
C16 C 0.0233(4) 0.3664(3) 0.2796(3) 0.0135(10) Uani 1 1 d . .
C29 C 0.1779(5) 0.2339(3) 0.5573(3) 0.0152(11) Uani 1 1 d . .
C36 C 0.4215(4) 0.4666(3) 0.2103(3) 0.0163(11) Uani 1 1 d . .
C38 C 0.5722(4) 0.5603(4) 0.1028(3) 0.0178(11) Uani 1 1 d . .
H42 H 0.6167 0.5399 0.1390 0.021 Uiso 1 1 calc R U
C7 C 0.0985(4) -0.0105(3) 0.7739(3) 0.0161(11) Uani 1 1 d . .
H3 H 0.1123 0.0442 0.7397 0.019 Uiso 1 1 calc R U
C30 C 0.1344(4) 0.2418(3) 0.6528(3) 0.0126(10) Uani 1 1 d . .
C17 C -0.0856(4) 0.3578(3) 0.2864(3) 0.0133(10) Uani 1 1 d . .
H31 H -0.1271 0.3175 0.3322 0.016 Uiso 1 1 calc R U
C39 C 0.6102(4) 0.6184(3) 0.0235(3) 0.0172(11) Uani 1 1 d . .
C8 C -0.1695(4) 0.0955(3) 0.5853(3) 0.0152(11) Uani 1 1 d . .
C37 C 0.4652(5) 0.5331(3) 0.1269(3) 0.0173(11) Uani 1 1 d . .
C1 C 0.0459(4) -0.0426(3) 0.6542(3) 0.0155(11) Uani 1 1 d . .
C48 C 0.3241(5) 0.4635(3) 0.5088(3) 0.0182(12) Uani 1 1 d . .
C23 C 0.3495(5) 0.1418(3) 0.2103(4) 0.0178(11) Uani 1 1 d . .
C22 C 0.3166(4) 0.1716(3) 0.2952(4) 0.0169(11) Uani 1 1 d . .
C3 C 0.0446(5) -0.1504(3) 0.7927(3) 0.0174(11) Uani 1 1 d . .
H7 H 0.0209 -0.1893 0.7720 0.021 Uiso 1 1 calc R U
C35 C 0.1984(5) 0.2753(4) 0.6862(4) 0.0199(12) Uani 1 1 d . .
H21 H 0.2703 0.2904 0.6514 0.024 Uiso 1 1 calc R U
C4 C 0.0619(5) -0.1737(3) 0.8739(4) 0.0236(13) Uani 1 1 d . .
C51 C 0.4918(5) 0.3743(4) 0.5724(4) 0.0264(14) Uani 1 1 d . .
H49 H 0.5493 0.3430 0.5928 0.032 Uiso 1 1 calc R U
C15 C 0.0731(4) 0.3109(3) 0.3483(3) 0.0135(10) Uani 1 1 d . .
C31 C 0.0276(5) 0.2180(3) 0.7049(3) 0.0184(11) Uani 1 1 d . .
H17 H -0.0138 0.1938 0.6825 0.022 Uiso 1 1 calc R U
C42 C 0.3991(5) 0.5650(4) 0.0725(4) 0.0191(12) Uani 1 1 d . .
H38 H 0.3277 0.5474 0.0888 0.023 Uiso 1 1 calc R U
C53 C 0.5478(5) 0.2917(3) 0.4516(3) 0.0165(11) Uani 1 1 d . .
C41 C 0.4404(5) 0.6230(4) -0.0061(4) 0.0224(13) Uani 1 1 d . .
C18 C -0.1324(4) 0.4095(3) 0.2247(4) 0.0156(11) Uani 1 1 d . .
C20 C 0.0380(5) 0.4747(3) 0.1485(4) 0.0188(12) Uani 1 1 d . .
C24 C 0.2697(5) 0.1096(4) 0.1911(4) 0.0235(13) Uani 1 1 d . .
H24 H 0.1972 0.1045 0.2314 0.028 Uiso 1 1 calc R U
C57 C 0.5768(5) 0.2121(4) 0.3474(4) 0.0245(13) Uani 1 1 d . .
H43 H 0.5530 0.1978 0.3063 0.029 Uiso 1 1 calc R U
C21 C 0.0871(5) 0.4253(3) 0.2095(3) 0.0155(11) Uani 1 1 d . .
H35 H 0.1606 0.4311 0.2042 0.019 Uiso 1 1 calc R U
C9 C -0.2893(5) 0.1065(4) 0.6451(4) 0.0231(13) Uani 1 1 d . .
C34 C 0.1526(5) 0.2858(4) 0.7728(4) 0.0251(13) Uani 1 1 d . .
C50 C 0.4212(6) 0.4379(4) 0.6143(4) 0.0317(16) Uani 1 1 d . .
H50 H 0.4306 0.4495 0.6632 0.038 Uiso 1 1 calc R U
C46 C 0.1732(5) 0.5862(4) 0.4928(4) 0.0280(14) Uani 1 1 d . .
H54 H 0.1869 0.6103 0.5328 0.034 Uiso 1 1 calc R U
C47 C 0.2356(5) 0.5100(3) 0.4716(4) 0.0205(12) Uani 1 1 d . .
C52 C 0.4744(5) 0.3587(4) 0.4992(3) 0.0177(11) Uani 1 1 d . .
C43 C 0.1364(5) 0.5139(4) 0.3770(4) 0.0235(13) Uani 1 1 d . .
H57 H 0.1233 0.4894 0.3371 0.028 Uiso 1 1 calc R U
C28 C 0.4586(5) 0.1458(4) 0.1519(4) 0.0233(13) Uani 1 1 d . .
H28 H 0.5125 0.1665 0.1651 0.028 Uiso 1 1 calc R U
C40 C 0.5464(5) 0.6494(4) -0.0325(4) 0.0208(12) Uani 1 1 d . .
H40 H 0.5745 0.6870 -0.0864 0.025 Uiso 1 1 calc R U
C19 C -0.0712(5) 0.4689(4) 0.1549(4) 0.0191(12) Uani 1 1 d . .
H33 H -0.1029 0.5039 0.1137 0.023 Uiso 1 1 calc R U
C44 C 0.0720(5) 0.5888(4) 0.3968(5) 0.0329(15) Uani 1 1 d . .
H56 H 0.0165 0.6135 0.3713 0.039 Uiso 1 1 calc R U
C5 C 0.0964(6) -0.1169(4) 0.9062(4) 0.0283(14) Uani 1 1 d . .
H5 H 0.1081 -0.1335 0.9607 0.034 Uiso 1 1 calc R U
C6 C 0.1131(5) -0.0347(4) 0.8560(4) 0.0226(12) Uani 1 1 d . .
C54 C 0.6471(5) 0.2525(4) 0.4670(4) 0.0264(14) Uani 1 1 d . .
H46 H 0.6695 0.2671 0.5087 0.032 Uiso 1 1 calc R U
C33 C 0.0456(6) 0.2648(4) 0.8255(4) 0.0313(15) Uani 1 1 d . .
H19 H 0.0157 0.2732 0.8831 0.038 Uiso 1 1 calc R U
C27 C 0.4865(5) 0.1185(4) 0.0738(4) 0.0294(14) Uani 1 1 d . .
C49 C 0.3372(5) 0.4831(4) 0.5820(4) 0.0262(14) Uani 1 1 d . .
H51 H 0.2898 0.5262 0.6085 0.031 Uiso 1 1 calc R U
C32 C -0.0162(6) 0.2309(4) 0.7906(4) 0.0311(15) Uani 1 1 d . .
C56 C 0.6760(5) 0.1710(4) 0.3596(5) 0.0323(15) Uani 1 1 d . .
H44 H 0.7179 0.1299 0.3276 0.039 Uiso 1 1 calc R U
C14 C -0.3201(6) 0.1654(5) 0.6964(4) 0.0369(17) Uani 1 1 d . .
H14 H -0.2669 0.1972 0.6971 0.044 Uiso 1 1 calc R U
C26 C 0.4081(6) 0.0897(5) 0.0511(4) 0.0351(16) Uani 1 1 d . .
H26 H 0.4274 0.0738 -0.0029 0.042 Uiso 1 1 calc R U
C55 C 0.7119(5) 0.1921(4) 0.4203(5) 0.0328(16) Uani 1 1 d . .
H45 H 0.7789 0.1658 0.4295 0.039 Uiso 1 1 calc R U
C25 C 0.2997(6) 0.0850(5) 0.1108(5) 0.0364(17) Uani 1 1 d . .
C10 C -0.3692(5) 0.0580(4) 0.6434(5) 0.0357(16) Uani 1 1 d . .
H10 H -0.3469 0.0171 0.6087 0.043 Uiso 1 1 calc R U
C45 C 0.0918(6) 0.6259(4) 0.4552(4) 0.0352(16) Uani 1 1 d . .
H55 H 0.0510 0.6769 0.4689 0.042 Uiso 1 1 calc R U
C13 C -0.4372(6) 0.1781(5) 0.7501(5) 0.0435(19) Uani 1 1 d . .
C12 C -0.5117(6) 0.1289(5) 0.7481(5) 0.0442(19) Uani 1 1 d . .
H12 H -0.5861 0.1342 0.7849 0.053 Uiso 1 1 calc R U
C11 C -0.4800(6) 0.0715(5) 0.6932(5) 0.0421(18) Uani 1 1 d . .

loop_
_atom_site_aniso_label
_atom_site_aniso_U_11
_atom_site_aniso_U_22
_atom_site_aniso_U_33
_atom_site_aniso_U_23
_atom_site_aniso_U_13
_atom_site_aniso_U_12
Tb2 0.00834(12) 0.01082(12) 0.00961(12) -0.00214(9) -0.00300(9) -0.00142(9)
Tb1 0.02034(14) 0.00828(12) 0.01048(13) -0.00130(9) -0.00789(10) -0.00167(10)
Cl6 0.0276(8) 0.0284(8) 0.0261(8) 0.0126(6) -0.0154(6) -0.0114(6)
Cl12 0.0205(7) 0.0361(8) 0.0190(7) 0.0007(6) -0.0034(6) -0.0155(6)
Cl5 0.0134(6) 0.0330(8) 0.0236(7) -0.0050(6) -0.0114(5) -0.0021(6)
Cl11 0.0323(8) 0.0356(8) 0.0239(8) 0.0108(6) -0.0189(7) -0.0127(7)
Cl1 0.0779(13) 0.0181(7) 0.0186(8) 0.0034(6) -0.0091(8) -0.0011(8)
Cl2 0.0634(12) 0.0422(10) 0.0388(10) -0.0179(8) -0.0329(9) -0.0057(9)
Cl10 0.0605(12) 0.0688(13) 0.0325(9) -0.0256(9) -0.0236(9) -0.0111(10)
Cl4 0.0472(12) 0.109(2) 0.0651(15) -0.0605(15) -0.0135(11) 0.0226(12)
Cl8 0.0364(11) 0.0809(15) 0.0512(12) -0.0384(11) 0.0255(9) -0.0222(10)
Cl9 0.0383(11) 0.0888(16) 0.0288(9) -0.0142(10) 0.0170(8) -0.0238(11)
Cl7 0.0272(10) 0.174(3) 0.1046(19) -0.122(2) -0.0208(11) 0.0122(13)
Cl3 0.0292(10) 0.0577(13) 0.120(2) -0.0185(14) -0.0172(12) -0.0134(9)
O11 0.017(2) 0.029(2) 0.0160(19) 0.0029(16) -0.0069(16) -0.0102(17)
O2 0.048(3) 0.018(2) 0.018(2) 0.0035(17) -0.020(2) -0.0108(19)
O6 0.0089(17) 0.0127(18) 0.022(2) 0.0005(15) -0.0067(15) -0.0004(14)
O10 0.0141(19) 0.022(2) 0.0131(18) -0.0014(15) -0.0044(15) -0.0075(16)
O9 0.031(2) 0.028(2) 0.018(2) -0.0063(17) -0.0057(17) -0.0206(19)
O5 0.017(2) 0.0113(19) 0.034(2) 0.0083(17) -0.0140(18) -0.0049(16)
O7 0.021(2) 0.028(2) 0.018(2) -0.0090(17) 0.0001(17) -0.0011(17)
O12 0.016(2) 0.026(2) 0.0163(19) 0.0037(16) -0.0074(16) -0.0077(16)
O1 0.027(2) 0.035(2) 0.022(2) -0.0087(18) -0.0129(18) -0.0093(19)
O8 0.015(2) 0.027(2) 0.032(2) -0.0214(19) -0.0078(17) 0.0054(17)
O4 0.042(3) 0.022(2) 0.031(2) -0.0126(19) -0.018(2) 0.0109(19)
O3 0.023(2) 0.034(3) 0.034(3) 0.004(2) -0.0027(19) -0.015(2)
N2 0.019(2) 0.013(2) 0.013(2) 0.0004(18) -0.0028(18) -0.0105(18)
N1 0.020(2) 0.013(2) 0.019(2) -0.0043(18) -0.0055(19) -0.0019(19)
N3 0.008(2) 0.016(2) 0.021(2) -0.0009(18) -0.0042(18) -0.0041(17)
C2 0.017(3) 0.013(3) 0.014(3) -0.003(2) -0.006(2) 0.000(2)
C16 0.012(3) 0.011(2) 0.020(3) -0.005(2) -0.009(2) 0.002(2)
C29 0.021(3) 0.010(2) 0.014(3) 0.001(2) -0.008(2) -0.001(2)
C36 0.011(3) 0.018(3) 0.015(3) -0.001(2) -0.001(2) -0.002(2)
C38 0.014(3) 0.026(3) 0.014(3) -0.006(2) -0.005(2) -0.001(2)
C7 0.018(3) 0.015(3) 0.016(3) 0.000(2) -0.008(2) 0.000(2)
C30 0.017(3) 0.009(2) 0.011(2) -0.0044(19) -0.004(2) 0.002(2)
C17 0.017(3) 0.011(2) 0.017(3) -0.006(2) -0.009(2) 0.002(2)
C39 0.014(3) 0.022(3) 0.014(3) 0.000(2) -0.003(2) -0.007(2)
C8 0.012(3) 0.018(3) 0.013(3) -0.004(2) -0.004(2) 0.003(2)
C37 0.018(3) 0.021(3) 0.010(3) 0.001(2) -0.002(2) -0.006(2)
C1 0.011(3) 0.019(3) 0.017(3) -0.004(2) -0.007(2) 0.002(2)
C48 0.024(3) 0.018(3) 0.013(3) -0.003(2) 0.000(2) -0.014(2)
C23 0.018(3) 0.015(3) 0.021(3) -0.009(2) -0.005(2) 0.002(2)
C22 0.011(3) 0.020(3) 0.022(3) -0.011(2) -0.005(2) 0.004(2)
C3 0.019(3) 0.014(3) 0.017(3) -0.006(2) -0.002(2) -0.002(2)
C35 0.021(3) 0.023(3) 0.015(3) -0.002(2) -0.006(2) -0.004(2)
C4 0.032(3) 0.014(3) 0.013(3) 0.002(2) 0.002(2) 0.003(2)
C51 0.029(3) 0.037(4) 0.017(3) -0.002(3) -0.010(3) -0.014(3)
C15 0.009(2) 0.010(2) 0.021(3) -0.003(2) -0.006(2) 0.0016(19)
C31 0.022(3) 0.018(3) 0.015(3) -0.003(2) -0.004(2) -0.006(2)
C42 0.018(3) 0.024(3) 0.017(3) -0.002(2) -0.008(2) -0.005(2)
C53 0.019(3) 0.015(3) 0.017(3) 0.003(2) -0.008(2) -0.009(2)
C41 0.032(3) 0.022(3) 0.018(3) 0.003(2) -0.017(3) -0.007(3)
C18 0.013(3) 0.018(3) 0.021(3) -0.010(2) -0.009(2) 0.001(2)
C20 0.022(3) 0.017(3) 0.017(3) 0.001(2) -0.007(2) -0.004(2)
C24 0.012(3) 0.033(3) 0.030(3) -0.020(3) -0.005(2) 0.002(2)
C57 0.018(3) 0.020(3) 0.039(4) -0.012(3) -0.011(3) 0.000(2)
C21 0.017(3) 0.015(3) 0.019(3) -0.001(2) -0.012(2) -0.003(2)
C9 0.017(3) 0.023(3) 0.021(3) 0.003(2) -0.003(2) 0.001(2)
C34 0.035(4) 0.027(3) 0.017(3) -0.009(2) -0.013(3) 0.002(3)
C50 0.046(4) 0.043(4) 0.016(3) -0.005(3) -0.011(3) -0.028(3)
C46 0.037(4) 0.019(3) 0.026(3) -0.012(3) -0.002(3) -0.004(3)
C47 0.027(3) 0.014(3) 0.018(3) -0.004(2) -0.001(2) -0.009(2)
C52 0.018(3) 0.023(3) 0.014(3) 0.004(2) -0.008(2) -0.012(2)
C43 0.023(3) 0.018(3) 0.032(3) -0.007(2) -0.012(3) 0.003(2)
C28 0.021(3) 0.027(3) 0.023(3) -0.012(3) -0.001(2) -0.007(2)
C40 0.026(3) 0.019(3) 0.014(3) 0.004(2) -0.005(2) -0.010(2)
C19 0.018(3) 0.023(3) 0.019(3) -0.006(2) -0.012(2) 0.003(2)
C44 0.027(3) 0.017(3) 0.047(4) -0.004(3) -0.009(3) 0.007(3)
C5 0.044(4) 0.029(3) 0.015(3) -0.006(2) -0.016(3) 0.006(3)
C6 0.029(3) 0.026(3) 0.018(3) -0.008(2) -0.013(2) 0.000(3)
C54 0.023(3) 0.029(3) 0.029(3) 0.004(3) -0.016(3) -0.007(3)
C33 0.042(4) 0.036(4) 0.010(3) -0.009(3) -0.002(3) 0.002(3)
C27 0.021(3) 0.033(4) 0.027(3) -0.014(3) 0.006(3) -0.003(3)
C49 0.034(4) 0.033(3) 0.012(3) -0.011(2) 0.003(2) -0.016(3)
C32 0.031(4) 0.032(4) 0.021(3) -0.006(3) 0.004(3) -0.004(3)
C56 0.015(3) 0.026(3) 0.051(4) -0.010(3) -0.008(3) 0.006(3)
C14 0.031(4) 0.053(5) 0.024(3) -0.011(3) -0.011(3) 0.012(3)
C26 0.033(4) 0.052(4) 0.022(3) -0.024(3) -0.007(3) 0.011(3)
C55 0.021(3) 0.028(3) 0.049(4) 0.010(3) -0.022(3) -0.004(3)
C25 0.026(3) 0.059(5) 0.037(4) -0.035(4) -0.012(3) 0.005(3)
C10 0.022(3) 0.026(3) 0.049(4) 0.000(3) -0.007(3) 0.001(3)
C45 0.039(4) 0.019(3) 0.036(4) -0.010(3) 0.001(3) 0.005(3)
C13 0.027(4) 0.064(5) 0.032(4) -0.005(4) -0.010(3) 0.005(4)
C12 0.034(4) 0.048(5) 0.032(4) -0.009(3) 0.008(3) 0.001(3)
C11 0.020(3) 0.040(4) 0.058(5) 0.004(4) -0.009(3) -0.008(3)

loop_
_atom_type_symbol
_atom_type_description
_atom_type_scat_dispersion_real
_atom_type_scat_dispersion_imag
_atom_type_scat_source
C C 0.0033 0.0016 'International Tables Vol C Tables 4.2.6.8 and 6.1.1.4'
H H 0.0000 0.0000 'International Tables Vol C Tables 4.2.6.8 and 6.1.1.4'
N N 0.0061 0.0033 'International Tables Vol C Tables 4.2.6.8 and 6.1.1.4'
O O 0.0106 0.0060 'International Tables Vol C Tables 4.2.6.8 and 6.1.1.4'
Cl Cl 0.1484 0.1585 'International Tables Vol C Tables 4.2.6.8 and 6.1.1.4'
Tb Tb -0.1723 4.1537 'International Tables Vol C Tables 4.2.6.8 and 6.1.1.4'

loop_
_geom_angle_atom_site_label_1
_geom_angle_atom_site_label_2
_geom_angle_atom_site_label_3
_geom_angle
_geom_angle_site_symmetry_1
_geom_angle_site_symmetry_3
O8 Tb2 O6 77.73(13) . .
O8 Tb2 O10 96.16(14) . .
O6 Tb2 O10 85.80(12) . .
O8 Tb2 O11 88.12(14) . .
O6 Tb2 O11 75.44(12) . .
O10 Tb2 O11 159.43(13) . .
O8 Tb2 O12 106.52(14) . .
O6 Tb2 O12 128.20(12) . .
O10 Tb2 O12 141.96(12) . .
O11 Tb2 O12 53.62(12) . .
O8 Tb2 N1 154.61(14) . .
O6 Tb2 N1 77.55(14) . .
O10 Tb2 N1 87.71(14) . .
O11 Tb2 N1 80.17(14) . .
O12 Tb2 N1 84.54(14) . .
O8 Tb2 N3 77.86(14) . .
O6 Tb2 N3 149.10(13) . .
O10 Tb2 N3 78.29(13) . .
O11 Tb2 N3 122.25(13) . .
O12 Tb2 N3 77.21(13) . .
N1 Tb2 N3 127.38(14) . .
O8 Tb2 N2 140.66(14) . .
O6 Tb2 N2 133.30(13) . .
O10 Tb2 N2 68.34(13) . .
O11 Tb2 N2 119.34(13) . .
O12 Tb2 N2 74.86(13) . .
N1 Tb2 N2 63.76(15) . .
N3 Tb2 N2 63.91(14) . .
O8 Tb2 C36 98.38(15) . .
O6 Tb2 C36 101.85(14) . .
O10 Tb2 C36 164.72(14) . .
O11 Tb2 C36 26.85(14) . .
O12 Tb2 C36 26.78(14) . .
N1 Tb2 C36 81.16(15) . .
N3 Tb2 C36 100.19(14) . .
N2 Tb2 C36 97.18(15) . .
O9 Tb1 O7 84.44(14) . .
O9 Tb1 O1 150.28(15) . .
O7 Tb1 O1 88.21(14) . .
O9 Tb1 O2 73.10(14) . .
O7 Tb1 O2 118.24(15) . .
O1 Tb1 O2 134.67(14) . .
O9 Tb1 O5 77.44(14) . .
O7 Tb1 O5 79.76(14) . .
O1 Tb1 O5 72.92(14) . .
O2 Tb1 O5 143.10(14) . .
O9 Tb1 O4 132.22(15) . .
O7 Tb1 O4 82.20(15) . .
O1 Tb1 O4 74.73(15) . .
O2 Tb1 O4 73.58(14) . .
O5 Tb1 O4 143.20(14) . .
O9 Tb1 O3 79.06(15) . .
O7 Tb1 O3 152.27(14) . .
O1 Tb1 O3 95.16(15) . .
O2 Tb1 O3 77.98(15) . .
O5 Tb1 O3 75.01(14) . .
O4 Tb1 O3 125.26(15) . .
O9 Tb1 O4 121.68(13) . 2_556
O7 Tb1 O4 153.86(13) . 2_556
O1 Tb1 O4 69.62(13) . 2_556
O2 Tb1 O4 73.07(13) . 2_556
O5 Tb1 O4 105.44(12) . 2_556
O4 Tb1 O4 78.79(15) . 2_556
O3 Tb1 O4 48.27(13) . 2_556
O9 Tb1 C8 100.05(14) . .
O7 Tb1 C8 167.91(14) . .
O1 Tb1 C8 82.36(14) . .
O2 Tb1 C8 73.85(15) . .
O5 Tb1 C8 90.20(14) . .
O4 Tb1 C8 102.44(15) . .
O3 Tb1 C8 23.70(14) . .
O4 Tb1 C8 24.57(13) 2_556 .
C36 O11 Tb2 93.6(3) . .
C1 O2 Tb1 137.5(4) . .
C15 O6 Tb2 168.7(3) . .
C29 O10 Tb2 138.2(3) . .
C29 O9 Tb1 163.9(4) . .
C15 O5 Tb1 135.1(3) . .
C22 O7 Tb1 166.1(4) . .
C36 O12 Tb2 91.6(3) . .
C1 O1 Tb1 141.3(4) 2_556 .
C22 O8 Tb2 136.7(3) . .
C8 O4 Tb1 163.1(4) 2_556 .
C8 O4 Tb1 85.0(3) 2_556 2_556
Tb1 O4 Tb1 101.21(15) . 2_556
C8 O3 Tb1 105.4(4) . .
C52 N2 C48 119.6(5) . .
C52 N2 Tb2 119.4(3) . .
C48 N2 Tb2 119.0(3) . .
C43 N1 C47 118.2(5) . .
C43 N1 Tb2 119.0(4) . .
C47 N1 Tb2 122.7(4) . .
C57 N3 C53 117.9(5) . .
C57 N3 Tb2 120.4(4) . .
C53 N3 Tb2 121.7(3) . .
C3 C2 C7 120.5(5) . .
C3 C2 C1 119.7(5) . .
C7 C2 C1 119.8(5) . .
C17 C16 C21 120.3(5) . .
C17 C16 C15 119.4(5) . .
C21 C16 C15 120.2(4) . .
O9 C29 O10 125.5(5) . .
O9 C29 C30 116.5(5) . .
O10 C29 C30 118.0(5) . .
O12 C36 O11 121.1(5) . .
O12 C36 C37 120.6(5) . .
O11 C36 C37 118.3(5) . .
O12 C36 Tb2 61.6(3) . .
O11 C36 Tb2 59.5(3) . .
C37 C36 Tb2 177.8(4) . .
C39 C38 C37 118.2(5) . .
C39 C38 H42 120.9 . .
C37 C38 H42 120.9 . .
C6 C7 C2 119.5(5) . .
C6 C7 H3 120.3 . .
C2 C7 H3 120.3 . .
C35 C30 C31 121.1(5) . .
C35 C30 C29 120.2(5) . .
C31 C30 C29 118.7(5) . .
C18 C17 C16 119.8(5) . .
C18 C17 H31 120.1 . .
C16 C17 H31 120.1 . .
C38 C39 C40 122.3(5) . .
C38 C39 Cl12 119.7(4) . .
C40 C39 Cl12 118.1(4) . .
O3 C8 O4 121.4(5) . 2_556
O3 C8 C9 117.4(5) . .
O4 C8 C9 121.2(5) 2_556 .
O3 C8 Tb1 50.9(3) . .
O4 C8 Tb1 70.5(3) 2_556 .
C9 C8 Tb1 168.3(4) . .
C42 C37 C38 120.2(5) . .
C42 C37 C36 119.0(5) . .
C38 C37 C36 120.7(5) . .
O2 C1 O1 126.4(5) . 2_556
O2 C1 C2 118.3(5) . .
O1 C1 C2 115.3(5) 2_556 .
N2 C48 C49 121.4(5) . .
N2 C48 C47 117.1(5) . .
C49 C48 C47 121.5(5) . .
C28 C23 C24 120.4(5) . .
C28 C23 C22 120.3(5) . .
C24 C23 C22 119.4(5) . .
O8 C22 O7 125.0(5) . .
O8 C22 C23 117.9(5) . .
O7 C22 C23 117.1(5) . .
C2 C3 C4 119.0(5) . .
C2 C3 H7 120.5 . .
C4 C3 H7 120.5 . .
C30 C35 C34 118.3(5) . .
C30 C35 H21 120.9 . .
C34 C35 H21 120.9 . .
C5 C4 C3 121.5(5) . .
C5 C4 Cl1 119.3(5) . .
C3 C4 Cl1 119.2(5) . .
C50 C51 C52 118.7(6) . .
C50 C51 H49 120.7 . .
C52 C51 H49 120.7 . .
O5 C15 O6 126.1(5) . .
O5 C15 C16 115.9(4) . .
O6 C15 C16 118.0(4) . .
C32 C31 C30 119.0(5) . .
C32 C31 H17 120.5 . .
C30 C31 H17 120.5 . .
C41 C42 C37 119.5(5) . .
C41 C42 H38 120.2 . .
C37 C42 H38 120.2 . .
N3 C53 C54 121.6(5) . .
N3 C53 C52 116.2(5) . .
C54 C53 C52 122.3(5) . .
C40 C41 C42 121.4(5) . .
C40 C41 Cl11 118.8(4) . .
C42 C41 Cl11 119.8(4) . .
C17 C18 C19 121.0(5) . .
C17 C18 Cl5 119.7(4) . .
C19 C18 Cl5 119.3(4) . .
C19 C20 C21 122.6(5) . .
C19 C20 Cl6 118.4(4) . .
C21 C20 Cl6 118.9(4) . .
C23 C24 C25 119.0(5) . .
C23 C24 H24 120.5 . .
C25 C24 H24 120.5 . .
N3 C57 C56 123.3(6) . .
N3 C57 H43 118.3 . .
C56 C57 H43 118.3 . .
C20 C21 C16 118.1(5) . .
C20 C21 H35 120.9 . .
C16 C21 H35 120.9 . .
C14 C9 C10 121.1(6) . .
C14 C9 C8 119.9(6) . .
C10 C9 C8 119.0(5) . .
C33 C34 C35 121.9(6) . .
C33 C34 Cl10 118.7(4) . .
C35 C34 Cl10 119.4(5) . .
C49 C50 C51 119.0(5) . .
C49 C50 H50 120.5 . .
C51 C50 H50 120.5 . .
C45 C46 C47 120.8(6) . .
C45 C46 H54 119.6 . .
C47 C46 H54 119.6 . .
N1 C47 C46 120.3(6) . .
N1 C47 C48 115.5(5) . .
C46 C47 C48 124.2(5) . .
N2 C52 C51 122.1(5) . .
N2 C52 C53 117.0(5) . .
C51 C52 C53 121.0(5) . .
N1 C43 C44 123.4(6) . .
N1 C43 H57 118.3 . .
C44 C43 H57 118.3 . .
C27 C28 C23 119.1(5) . .
C27 C28 H28 120.4 . .
C23 C28 H28 120.4 . .
C41 C40 C39 118.2(5) . .
C41 C40 H40 120.9 . .
C39 C40 H40 120.9 . .
C20 C19 C18 118.0(5) . .
C20 C19 H33 121.0 . .
C18 C19 H33 121.0 . .
C45 C44 C43 118.5(6) . .
C45 C44 H56 120.7 . .
C43 C44 H56 120.7 . .
C4 C5 C6 118.8(5) . .
C4 C5 H5 120.6 . .
C6 C5 H5 120.6 . .
C7 C6 C5 120.7(5) . .
C7 C6 Cl2 120.1(5) . .
C5 C6 Cl2 119.2(4) . .
C55 C54 C53 119.6(6) . .
C55 C54 H46 120.2 . .
C53 C54 H46 120.2 . .
C34 C33 C32 118.5(5) . .
C34 C33 H19 120.7 . .
C32 C33 H19 120.7 . .
C26 C27 C28 121.9(6) . .
C26 C27 Cl8 119.1(5) . .
C28 C27 Cl8 119.0(5) . .
C50 C49 C48 119.3(6) . .
C50 C49 H51 120.4 . .
C48 C49 H51 120.4 . .
C33 C32 C31 121.1(6) . .
C33 C32 Cl9 119.0(5) . .
C31 C32 Cl9 119.9(5) . .
C57 C56 C55 118.6(6) . .
C57 C56 H44 120.7 . .
C55 C56 H44 120.7 . .
C9 C14 C13 119.0(7) . .
C9 C14 H14 120.5 . .
C13 C14 H14 120.5 . .
C27 C26 C25 118.2(6) . .
C27 C26 H26 120.9 . .
C25 C26 H26 120.9 . .
C54 C55 C56 119.0(6) . .
C54 C55 H45 120.5 . .
C56 C55 H45 120.5 . .
C26 C25 C24 121.3(6) . .
C26 C25 Cl7 119.3(5) . .
C24 C25 Cl7 119.3(5) . .
C11 C10 C9 119.5(7) . .
C11 C10 H10 120.3 . .
C9 C10 H10 120.3 . .
C44 C45 C46 118.7(6) . .
C44 C45 H55 120.6 . .
C46 C45 H55 120.6 . .
C12 C13 C14 118.4(7) . .
C12 C13 Cl4 122.8(6) . .
C14 C13 Cl4 118.8(6) . .
C13 C12 C11 122.0(7) . .
C13 C12 H12 119.0 . .
C11 C12 H12 119.0 . .
C10 C11 C12 120.0(7) . .
C10 C11 Cl3 119.6(6) . .
C12 C11 Cl3 120.4(6) . .

loop_
_geom_bond_atom_site_label_1
_geom_bond_atom_site_label_2
_geom_bond_distance
_geom_bond_site_symmetry_2
Tb2 O8 2.310(4) .
Tb2 O6 2.316(3) .
Tb2 O10 2.317(3) .
Tb2 O11 2.404(4) .
Tb2 O12 2.450(4) .
Tb2 N1 2.508(4) .
Tb2 N3 2.527(4) .
Tb2 N2 2.579(4) .
Tb2 C36 2.785(5) .
Tb1 O9 2.254(4) .
Tb1 O7 2.275(4) .
Tb1 O1 2.314(4) .
Tb1 O2 2.340(4) .
Tb1 O5 2.346(3) .
Tb1 O4 2.366(4) .
Tb1 O3 2.407(4) .
Tb1 O4 2.828(5) 2_556
Tb1 C8 2.989(5) .
Cl6 C20 1.746(5) .
Cl12 C39 1.745(5) .
Cl5 C18 1.737(5) .
Cl11 C41 1.739(6) .
Cl1 C4 1.738(6) .
Cl2 C6 1.727(6) .
Cl10 C34 1.737(6) .
Cl4 C13 1.697(8) .
Cl8 C27 1.737(6) .
Cl9 C32 1.735(7) .
Cl7 C25 1.724(7) .
Cl3 C11 1.744(7) .
O11 C36 1.260(6) .
O2 C1 1.239(6) .
O6 C15 1.260(6) .
O10 C29 1.250(6) .
O9 C29 1.248(6) .
O5 C15 1.252(6) .
O7 C22 1.262(7) .
O12 C36 1.255(6) .
O1 C1 1.263(6) 2_556
O8 C22 1.258(6) .
O4 C8 1.248(6) 2_556
O4 Tb1 2.828(5) 2_556
O3 C8 1.246(7) .
N2 C52 1.331(7) .
N2 C48 1.345(7) .
N1 C43 1.353(7) .
N1 C47 1.357(7) .
N3 C57 1.341(7) .
N3 C53 1.351(7) .
C2 C3 1.381(7) .
C2 C7 1.390(7) .
C2 C1 1.504(7) .
C16 C17 1.385(7) .
C16 C21 1.398(7) .
C16 C15 1.513(7) .
C29 C30 1.508(7) .
C36 C37 1.509(7) .
C38 C39 1.383(7) .
C38 C37 1.400(7) .
C38 H42 0.9300 .
C7 C6 1.384(7) .
C7 H3 0.9300 .
C30 C35 1.383(7) .
C30 C31 1.388(7) .
C17 C18 1.383(7) .
C17 H31 0.9300 .
C39 C40 1.388(8) .
C8 O4 1.248(6) 2_556
C8 C9 1.504(7) .
C37 C42 1.393(7) .
C1 O1 1.263(6) 2_556
C48 C49 1.402(7) .
C48 C47 1.475(8) .
C23 C28 1.385(8) .
C23 C24 1.388(8) .
C23 C22 1.498(7) .
C3 C4 1.386(8) .
C3 H7 0.9300 .
C35 C34 1.384(8) .
C35 H21 0.9300 .
C4 C5 1.380(9) .
C51 C50 1.395(9) .
C51 C52 1.400(8) .
C51 H49 0.9300 .
C31 C32 1.384(8) .
C31 H17 0.9300 .
C42 C41 1.382(8) .
C42 H38 0.9300 .
C53 C54 1.390(8) .
C53 C52 1.494(8) .
C41 C40 1.378(8) .
C18 C19 1.388(8) .
C20 C19 1.379(8) .
C20 C21 1.382(7) .
C24 C25 1.390(8) .
C24 H24 0.9300 .
C57 C56 1.378(8) .
C57 H43 0.9300 .
C21 H35 0.9300 .
C9 C14 1.356(9) .
C9 C10 1.410(9) .
C34 C33 1.381(9) .
C50 C49 1.377(9) .
C50 H50 0.9300 .
C46 C45 1.378(9) .
C46 C47 1.400(8) .
C46 H54 0.9300 .
C43 C44 1.384(8) .
C43 H57 0.9300 .
C28 C27 1.381(8) .
C28 H28 0.9300 .
C40 H40 0.9300 .
C19 H33 0.9300 .
C44 C45 1.377(10) .
C44 H56 0.9300 .
C5 C6 1.385(8) .
C5 H5 0.9300 .
C54 C55 1.374(9) .
C54 H46 0.9300 .
C33 C32 1.381(9) .
C33 H19 0.9300 .
C27 C26 1.378(9) .
C49 H51 0.9300 .
C56 C55 1.381(9) .
C56 H44 0.9300 .
C14 C13 1.449(9) .
C14 H14 0.9300 .
C26 C25 1.385(9) .
C26 H26 0.9300 .
C55 H45 0.9300 .
C10 C11 1.369(9) .
C10 H10 0.9300 .
C45 H55 0.9300 .
C13 C12 1.362(11) .
C12 C11 1.379(11) .
C12 H12 0.9300 .
